data_7121838
loop_
_publ_author_name
'Casali, Lucia'
'Mazzei, Luca'
'Shemchuk, Oleksii'
'Honer, Kenneth'
'Grepioni, Fabrizia'
'Ciurli, Stefano'
'Braga, Dario'
'Baltrusaitis, Jonas'

_publ_section_title
;
 Smart urea ionic co-crystals with enhanced urease inhibition activity for
 improved nitrogen cycle management.
;
_journal_issue 55
_journal_name_full 'Chemical communications (Cambridge, England)'
_journal_page_first 7637
_journal_page_last 7640
_journal_paper_doi 10.1039/c8cc03777a
_journal_volume 54
_journal_year 2018
_chemical_formula_moiety 'C H4 Cl3 K N2 O Zn'
_chemical_formula_sum 'C H4 Cl3 K N2 O Zn'
_chemical_formula_weight 270.88
_chemical_melting_point 415
_space_group_crystal_system monoclinic
_space_group_IT_number 14
_space_group_name_Hall '-P 2yn'
_space_group_name_H-M_alt 'P 1 21/n 1'
_symmetry_space_group_name_Hall '-P 2yn'
_symmetry_space_group_name_H-M 'P 1 21/n 1'
_atom_sites_solution_hydrogens geom
_atom_sites_solution_primary dual
_audit_creation_date 2018-05-03
_audit_creation_method
;
Olex2 1.2
(compiled 2018.04.26 svn.r3504 for OlexSys, GUI svn.r5492)
;
_audit_update_record
;
2018-05-03 deposited with the CCDC.
2018-06-14 downloaded from the CCDC.
;
_cell_angle_alpha 90
_cell_angle_beta 92.089(7)
_cell_angle_gamma 90
_cell_formula_units_Z 4
_cell_length_a 7.4220(6)
_cell_length_b 13.5530(10)
_cell_length_c 8.4219(5)
_cell_measurement_reflns_used 2604
_cell_measurement_temperature 293(2)
_cell_measurement_theta_max 28.8330
_cell_measurement_theta_min 5.5000
_cell_volume 846.60(11)
_computing_cell_refinement 'CrysAlisPro 1.171.38.46 (Rigaku OD, 2015)'
_computing_data_collection 'CrysAlisPro 1.171.38.46 (Rigaku OD, 2015)'
_computing_data_reduction 'CrysAlisPro 1.171.38.46 (Rigaku OD, 2015)'
_computing_molecular_graphics 'Olex2 (Dolomanov et al., 2009)'
_computing_publication_material 'Olex2 (Dolomanov et al., 2009)'
_computing_structure_refinement 'ShelXL (Sheldrick, 2015)'
_computing_structure_solution 'ShelXT (Sheldrick, 2015)'
_diffrn_ambient_temperature 293(2)
_diffrn_detector 'CCD plate'
_diffrn_detector_area_resol_mean 16.1340
_diffrn_detector_type Sapphire3
_diffrn_measured_fraction_theta_full 0.894
_diffrn_measured_fraction_theta_max 0.796
_diffrn_measurement_details
;
List of Runs (angles in degrees, time in seconds):

  # Type    Start    End  Width  t~exp~   \w     \q     \k     \f   Frames
#--------------------------------------------------------------------------
  1  \w    -79.00  -5.00   1.00   32.50    --  -16.52 137.00 -37.74   74
  2  \w    -16.00  20.00   1.00   32.50    --  -16.52 -99.00 -30.00   36
  3  \w    -68.00   5.00   1.00   32.50    --  -16.52 119.00  64.63   73
  4  \w    -34.00  52.00   1.00   32.50    --  -16.52  57.00-150.00   86
  5  \w    -85.00 -23.00   1.00   32.50    --  -16.52 -57.00  60.00   62
  6  \w    -85.00   1.00   1.00   32.50    --  -16.52 -77.00 150.00   86
  7  \w     -2.00  88.00   1.00   32.50    --   17.61  38.00   0.00   90
  8  \w    -17.00  58.00   1.00   32.50    --   17.61 -99.00 -60.00   75
  9  \w     -5.00  87.00   1.00   32.50    --   17.61  38.00 -90.00   92
;
_diffrn_measurement_device 'four-circle diffractometer'
_diffrn_measurement_device_type 'Xcalibur, Sapphire3'
_diffrn_measurement_method '\w scans'
_diffrn_orient_matrix_type 'CrysAlisPro convention (1999,Acta A55,543-557)'
_diffrn_orient_matrix_UB_11 -0.0948538000
_diffrn_orient_matrix_UB_12 0.0065162000
_diffrn_orient_matrix_UB_13 -0.0006657000
_diffrn_orient_matrix_UB_21 -0.0008890000
_diffrn_orient_matrix_UB_22 -0.0152711000
_diffrn_orient_matrix_UB_23 0.0805309000
_diffrn_orient_matrix_UB_31 0.0121682000
_diffrn_orient_matrix_UB_32 0.0496333000
_diffrn_orient_matrix_UB_33 0.0248179000
_diffrn_radiation_monochromator graphite
_diffrn_radiation_probe x-ray
_diffrn_radiation_type MoK\a
_diffrn_radiation_wavelength 0.71073
_diffrn_reflns_av_R_equivalents 0.0570
_diffrn_reflns_av_unetI/netI 0.0542
_diffrn_reflns_Laue_measured_fraction_full 0.894
_diffrn_reflns_Laue_measured_fraction_max 0.796
_diffrn_reflns_limit_h_max 9
_diffrn_reflns_limit_h_min -9
_diffrn_reflns_limit_k_max 17
_diffrn_reflns_limit_k_min -17
_diffrn_reflns_limit_l_max 11
_diffrn_reflns_limit_l_min -11
_diffrn_reflns_number 9911
_diffrn_reflns_point_group_measured_fraction_full 0.894
_diffrn_reflns_point_group_measured_fraction_max 0.796
_diffrn_reflns_theta_full 25.242
_diffrn_reflns_theta_max 29.442
_diffrn_reflns_theta_min 3.595
_diffrn_source 'fine-focus sealed X-ray tube'
_diffrn_source_type 'Enhance (Mo) X-ray Source'
_exptl_absorpt_coefficient_mu 4.266
_exptl_absorpt_correction_T_max 1.00000
_exptl_absorpt_correction_T_min 0.94884
_exptl_absorpt_correction_type multi-scan
_exptl_absorpt_process_details
;
CrysAlisPro 1.171.38.46 (Rigaku Oxford Diffraction, 2015)
Empirical absorption correction using spherical harmonics,
 implemented in SCALE3 ABSPACK scaling algorithm.
;
_exptl_crystal_colour colourless
_exptl_crystal_colour_primary colourless
_exptl_crystal_density_diffrn 2.125
_exptl_crystal_description prism
_exptl_crystal_F_000 528
_exptl_crystal_recrystallization_method 'Re-crystallisation from solvent: water'
_exptl_crystal_size_max 0.15
_exptl_crystal_size_mid 0.08
_exptl_crystal_size_min 0.03
_refine_diff_density_max 0.785
_refine_diff_density_min -0.375
_refine_diff_density_rms 0.088
_refine_ls_extinction_method none
_refine_ls_goodness_of_fit_ref 0.600
_refine_ls_hydrogen_treatment constr
_refine_ls_matrix_type full
_refine_ls_number_parameters 82
_refine_ls_number_reflns 1867
_refine_ls_number_restraints 0
_refine_ls_restrained_S_all 0.600
_refine_ls_R_factor_all 0.0523
_refine_ls_R_factor_gt 0.0305
_refine_ls_shift/su_max 0.000
_refine_ls_shift/su_mean 0.000
_refine_ls_structure_factor_coef Fsqd
_refine_ls_weighting_details 'w=1/[\s^2^(Fo^2^)+(0.1000P)^2^] where P=(Fo^2^+2Fc^2^)/3'
_refine_ls_weighting_scheme calc
_refine_ls_wR_factor_gt 0.0836
_refine_ls_wR_factor_ref 0.0920
_reflns_Friedel_coverage 0.000
_reflns_number_gt 1326
_reflns_number_total 1867
_reflns_threshold_expression 'I > 2\s(I)'
_cod_data_source_file c8cc03777a2.cif
_cod_data_source_block twin_twin1_hklf4
_cod_depositor_comments 'Adding full bibliography for 7121837--7121838.cif.'
_cod_database_code 7121838
_shelx_shelxl_version_number 2018/1
_shelx_space_group_comment
;
The symmetry employed for this shelxl refinement is uniquely defined
by the following loop, which should always be used as a source of
symmetry information in preference to the above space-group names.
They are only intended as comments.
;
_shelx_estimated_absorpt_t_max 0.883
_shelx_estimated_absorpt_t_min 0.567
_olex2_refinement_description
;
1. Fixed Uiso
 At 1.2 times of:
  All N(H,H) groups
2.a X=CH2 refined with riding coordinates:
 N1(H1A,H1B), N2(H2A,H2B)
;
_olex2_submission_special_instructions 'No special instructions were received'
_oxdiff_exptl_absorpt_empirical_details
;
Empirical correction (ABSPACK) includes:
- Absorption correction using spherical harmonics
- Frame scaling
;
_oxdiff_exptl_absorpt_empirical_full_max 2.948
_oxdiff_exptl_absorpt_empirical_full_min 0.898
_oxdiff_twin_integration_method simultaneous
_oxdiff_twin_items 2
_twin_special_details
;
Component 2 rotated by -179.9939\% 
 around [1.00 -0.00 -0.04] (reciprocal) or [1.00 -0.00 0.00] (direct)
;

loop_
_space_group_symop_operation_xyz
'x, y, z'
'-x+1/2, y+1/2, -z+1/2'
'-x, -y, -z'
'x-1/2, -y-1/2, z-1/2'

loop_
_atom_site_label
_atom_site_type_symbol
_atom_site_fract_x
_atom_site_fract_y
_atom_site_fract_z
_atom_site_U_iso_or_equiv
_atom_site_adp_type
_atom_site_occupancy
_atom_site_site_symmetry_order
_atom_site_calc_flag
_atom_site_refinement_flags_posn
Zn1 Zn 0.73751(5) 0.37606(3) 0.64056(5) 0.02937(15) Uani 1 1 d .
K1 K 0.80695(10) 0.64768(6) 0.57787(10) 0.0373(2) Uani 1 1 d .
Cl1 Cl 0.96790(10) 0.27233(7) 0.70815(11) 0.0382(2) Uani 1 1 d .
Cl2 Cl 0.48147(10) 0.29626(6) 0.69108(11) 0.0380(2) Uani 1 1 d .
Cl3 Cl 0.76712(14) 0.44577(8) 0.40239(11) 0.0485(3) Uani 1 1 d .
O1 O 0.7568(3) 0.49365(17) 0.7854(3) 0.0333(5) Uani 1 1 d .
N1 N 0.8161(4) 0.4124(3) 1.0158(4) 0.0457(8) Uani 1 1 d .
H1A H 0.857198 0.362389 0.965675 0.055 Uiso 1 1 calc R
H1B H 0.814142 0.411626 1.117804 0.055 Uiso 1 1 calc R
N2 N 0.6965(4) 0.5680(3) 1.0142(4) 0.0492(8) Uani 1 1 d .
H2A H 0.659631 0.619628 0.963235 0.059 Uiso 1 1 calc R
H2B H 0.695123 0.566713 1.116211 0.059 Uiso 1 1 calc R
C1 C 0.7555(4) 0.4907(3) 0.9356(4) 0.0308(7) Uani 1 1 d .

loop_
_atom_site_aniso_label
_atom_site_aniso_U_11
_atom_site_aniso_U_22
_atom_site_aniso_U_33
_atom_site_aniso_U_23
_atom_site_aniso_U_13
_atom_site_aniso_U_12
Zn1 0.0384(2) 0.0263(2) 0.0234(2) 0.00016(16) 0.00150(14) -0.00025(14)
K1 0.0500(4) 0.0318(4) 0.0302(5) -0.0007(3) 0.0037(3) 0.0002(3)
Cl1 0.0363(4) 0.0383(5) 0.0404(5) 0.0065(4) 0.0061(3) 0.0067(3)
Cl2 0.0334(4) 0.0393(5) 0.0412(6) 0.0023(4) -0.0013(3) -0.0033(3)
Cl3 0.0878(7) 0.0377(5) 0.0200(5) 0.0002(4) 0.0032(4) 0.0028(4)
O1 0.0527(14) 0.0263(13) 0.0209(13) 0.0005(10) 0.0022(9) 0.0006(9)
N1 0.070(2) 0.047(2) 0.0203(17) 0.0035(15) -0.0010(13) 0.0111(15)
N2 0.071(2) 0.046(2) 0.031(2) -0.0088(16) 0.0092(14) 0.0131(15)
C1 0.0357(16) 0.0336(19) 0.0231(18) -0.0029(15) 0.0021(12) -0.0046(13)

loop_
_atom_type_symbol
_atom_type_description
_atom_type_scat_dispersion_real
_atom_type_scat_dispersion_imag
_atom_type_scat_source
C C 0.0033 0.0016 'International Tables Vol C Tables 4.2.6.8 and 6.1.1.4'
H H 0.0000 0.0000 'International Tables Vol C Tables 4.2.6.8 and 6.1.1.4'
N N 0.0061 0.0033 'International Tables Vol C Tables 4.2.6.8 and 6.1.1.4'
O O 0.0106 0.0060 'International Tables Vol C Tables 4.2.6.8 and 6.1.1.4'
Zn Zn 0.2839 1.4301 'International Tables Vol C Tables 4.2.6.8 and 6.1.1.4'
K K 0.2009 0.2494 'International Tables Vol C Tables 4.2.6.8 and 6.1.1.4'
Cl Cl 0.1484 0.1585 'International Tables Vol C Tables 4.2.6.8 and 6.1.1.4'

loop_
_geom_angle_atom_site_label_1
_geom_angle_atom_site_label_2
_geom_angle_atom_site_label_3
_geom_angle
_geom_angle_site_symmetry_1
_geom_angle_site_symmetry_3
K1 Zn1 K1 83.651(19) . 3_766
K1 Zn1 K1 108.183(17) 2_646 3_766
K1 Zn1 K1 150.877(14) . 2_646
Cl1 Zn1 K1 54.00(3) . 3_766
Cl1 Zn1 K1 55.85(2) . 2_646
Cl1 Zn1 K1 122.42(3) . .
Cl2 Zn1 K1 143.25(3) . 3_766
Cl2 Zn1 K1 128.41(3) . .
Cl2 Zn1 K1 54.09(3) . 2_646
Cl2 Zn1 Cl1 106.85(3) . .
Cl3 Zn1 K1 59.93(3) . 3_766
Cl3 Zn1 K1 56.03(3) . .
Cl3 Zn1 K1 152.84(3) . 2_646
Cl3 Zn1 Cl1 112.89(4) . .
Cl3 Zn1 Cl2 119.09(4) . .
O1 Zn1 K1 45.64(7) . .
O1 Zn1 K1 107.84(7) . 3_766
O1 Zn1 K1 105.35(7) . 2_646
O1 Zn1 Cl1 107.62(7) . .
O1 Zn1 Cl2 108.05(7) . .
O1 Zn1 Cl3 101.68(7) . .
Zn1 K1 Zn1 96.349(19) . 3_766
Zn1 K1 Zn1 116.21(2) 2_656 3_766
Zn1 K1 Zn1 132.34(2) . 2_656
Cl1 K1 Zn1 104.35(3) 3_766 2_656
Cl1 K1 Zn1 121.35(3) 3_766 .
Cl1 K1 Zn1 35.376(17) 2_656 2_656
Cl1 K1 Zn1 150.88(3) 2_656 3_766
Cl1 K1 Zn1 35.378(17) 3_766 3_766
Cl1 K1 Zn1 109.86(3) 2_656 .
Cl1 K1 Cl1 127.08(3) 3_766 2_656
Cl1 K1 Cl2 89.21(3) 3_766 2_656
Cl1 K1 Cl3 140.18(4) 2_656 3_766
Cl1 K1 Cl3 69.53(3) 3_766 3_766
Cl2 K1 Zn1 127.05(3) 2_656 .
Cl2 K1 Zn1 34.852(17) 2_656 2_656
Cl2 K1 Zn1 85.64(2) 2_656 3_766
Cl2 K1 Zn1 104.91(3) 3_666 3_766
Cl2 K1 Zn1 104.13(3) 3_666 .
Cl2 K1 Zn1 100.04(3) 3_666 2_656
Cl2 K1 Cl1 68.68(3) 2_656 2_656
Cl2 K1 Cl1 74.62(3) 3_666 3_766
Cl2 K1 Cl1 81.34(3) 3_666 2_656
Cl2 K1 Cl2 126.52(3) 3_666 2_656
Cl2 K1 Cl3 136.88(3) 3_666 3_766
Cl2 K1 Cl3 76.61(3) 2_656 3_766
Cl3 K1 Zn1 76.95(3) . 3_766
Cl3 K1 Zn1 36.47(2) . .
Cl3 K1 Zn1 111.27(3) 3_766 2_656
Cl3 K1 Zn1 34.634(18) 3_766 3_766
Cl3 K1 Zn1 166.09(3) . 2_656
Cl3 K1 Zn1 76.14(2) 3_766 .
Cl3 K1 Cl1 132.01(3) . 2_656
Cl3 K1 Cl1 89.05(3) . 3_766
Cl3 K1 Cl2 152.00(4) . 2_656
Cl3 K1 Cl2 79.68(3) . 3_666
Cl3 K1 Cl3 76.62(3) . 3_766
O1 K1 Zn1 111.96(5) . 3_766
O1 K1 Zn1 31.40(5) . .
O1 K1 Zn1 101.43(5) . 2_656
O1 K1 Cl1 145.82(6) . 3_766
O1 K1 Cl1 86.56(5) . 2_656
O1 K1 Cl2 122.30(6) . 3_666
O1 K1 Cl2 99.61(6) . 2_656
O1 K1 Cl3 67.87(5) . .
O1 K1 Cl3 80.43(5) . 3_766
Zn1 Cl1 K1 88.77(3) . 2_646
Zn1 Cl1 K1 90.62(3) . 3_766
K1 Cl1 K1 163.49(4) 3_766 2_646
Zn1 Cl2 K1 91.06(3) . 2_646
Zn1 Cl2 K1 107.80(4) . 3_666
K1 Cl2 K1 154.26(3) 3_666 2_646
Zn1 Cl3 K1 85.43(3) . 3_766
Zn1 Cl3 K1 87.50(4) . .
K1 Cl3 K1 103.39(3) . 3_766
Zn1 O1 K1 102.95(9) . .
C1 O1 Zn1 125.4(2) . .
C1 O1 K1 131.6(2) . .
H1A N1 H1B 120.0 . .
C1 N1 H1A 120.0 . .
C1 N1 H1B 120.0 . .
H2A N2 H2B 120.0 . .
C1 N2 H2A 120.0 . .
C1 N2 H2B 120.0 . .
O1 C1 N1 121.2(3) . .
O1 C1 N2 119.3(3) . .
N2 C1 N1 119.4(3) . .

loop_
_geom_bond_atom_site_label_1
_geom_bond_atom_site_label_2
_geom_bond_distance
_geom_bond_site_symmetry_2
Zn1 K1 3.7572(9) .
Zn1 K1 3.9203(9) 2_646
Zn1 K1 3.9208(9) 3_766
Zn1 Cl1 2.2701(9) .
Zn1 Cl2 2.2407(9) .
Zn1 Cl3 2.2353(11) .
Zn1 O1 2.009(2) .
K1 Cl1 3.1723(11) 3_766
K1 Cl1 3.2452(11) 2_656
K1 Cl2 3.1522(12) 3_666
K1 Cl2 3.1756(12) 2_656
K1 Cl3 3.1190(13) .
K1 Cl3 3.4040(13) 3_766
K1 O1 2.757(2) .
O1 C1 1.266(4) .
N1 H1A 0.8600 .
N1 H1B 0.8600 .
N1 C1 1.328(5) .
N2 H2A 0.8600 .
N2 H2B 0.8600 .
N2 C1 1.322(5) .

loop_
_twin_individual_id
_twin_individual_mass_fraction_refined
_oxdiff_twin_reflns_isolated
_oxdiff_twin_reflns_overlapped
_twin_individual_twin_lattice_type
_twin_individual_twin_matrix_11
_twin_individual_twin_matrix_12
_twin_individual_twin_matrix_13
_twin_individual_twin_matrix_21
_twin_individual_twin_matrix_22
_twin_individual_twin_matrix_23
_twin_individual_twin_matrix_31
_twin_individual_twin_matrix_32
_twin_individual_twin_matrix_33
1 0.6153 7205 4938 ref 1.0000 0.0000 0.0000 0.0000 1.0000 0.0000 0.0000 0.0000 1.0000
2 0.3847 7204 4938 nmt 0.9999 -0.0000 0.0001 -0.0004 -1.0001 0.0001 -0.0813 -0.0001 -0.9995
